data_7241091
loop_
_publ_author_name
'Braun, Doris Elfriede'
'Lampl, Martin'
'Kahlenberg, Volker'
'Wurst, Klaus'
'Schottenberger, Herwig'
'Hummel, Michael'
'Griesser, Ulrich J.'

_publ_section_title
;
 2-Mercaptoimidazolium halides: structural diversity, stability and
 spontaneous racemisation
;
_journal_name_full CrystEngComm
_journal_paper_doi 10.1039/D0CE00774A
_journal_year 2020
_chemical_formula_moiety 'C5 H9 N4 O S, Br'
_chemical_formula_sum 'C5 H9 Br N4 O S'
_chemical_formula_weight 253.13
_space_group_IT_number 14
_space_group_name_Hall '-P 2ybc'
_space_group_name_H-M_alt 'P 1 21/c 1'
_symmetry_cell_setting monoclinic
_symmetry_space_group_name_Hall '-P 2ybc'
_symmetry_space_group_name_H-M 'P 1 21/c 1'
_atom_sites_solution_hydrogens geom
_atom_sites_solution_primary direct
_atom_sites_solution_secondary difmap
_audit_conform_dict_location ftp://ftp.iucr.org/pub/cif_core.dic
_audit_conform_dict_name cif_core.dic
_audit_conform_dict_version 2.4
_audit_creation_date 2014-11-21T16:01:57-00:00
_audit_creation_method 'WinGX routine CIF_UPDATE'
_audit_update_record
;
2020-05-27 deposited with the CCDC.	2020-08-21 downloaded from the CCDC.
;
_cell_angle_alpha 90
_cell_angle_beta 102.153(5)
_cell_angle_gamma 90
_cell_formula_units_Z 4
_cell_length_a 5.8057(3)
_cell_length_b 19.4234(11)
_cell_length_c 8.3009(5)
_cell_measurement_reflns_used 2548
_cell_measurement_temperature 173(2)
_cell_measurement_theta_max 28.762
_cell_measurement_theta_min 4.025
_cell_volume 915.08(9)
_computing_cell_refinement
;
        CrysAlisPro, Agilent Technologies,
        Version 1.171.37.31 (release 14-01-2014 CrysAlis171 .NET)
        (compiled Jan 14 2014,18:38:05)
;
_computing_data_collection
;
        CrysAlisPro, Agilent Technologies,
        Version 1.171.37.31 (release 14-01-2014 CrysAlis171 .NET)
        (compiled Jan 14 2014,18:38:05)
;
_computing_data_reduction
;
        CrysAlisPro, Agilent Technologies,
        Version 1.171.37.31 (release 14-01-2014 CrysAlis171 .NET)
        (compiled Jan 14 2014,18:38:05)
;
_computing_structure_refinement 'SHELXL-97 (Sheldrick, 2008)'
_computing_structure_solution 'SIR2002 (Burla et al., 2003)'
_diffrn_ambient_temperature 173(2)
_diffrn_detector 'CCD plate'
_diffrn_detector_area_resol_mean 10.3575
_diffrn_measured_fraction_theta_full 0.998
_diffrn_measured_fraction_theta_max 0.998
_diffrn_measurement_device 'four-circle diffractometer'
_diffrn_measurement_device_type 'Xcalibur, Ruby, Gemini ultra'
_diffrn_measurement_method '\w scans'
_diffrn_orient_matrix_UB_11 -0.0932471
_diffrn_orient_matrix_UB_12 0.01209
_diffrn_orient_matrix_UB_13 -0.0631493
_diffrn_orient_matrix_UB_21 0.0787512
_diffrn_orient_matrix_UB_22 0.0024637
_diffrn_orient_matrix_UB_23 -0.0545185
_diffrn_orient_matrix_UB_31 -0.0270838
_diffrn_orient_matrix_UB_32 -0.0343596
_diffrn_orient_matrix_UB_33 -0.0260447
_diffrn_radiation_monochromator graphite
_diffrn_radiation_probe x-ray
_diffrn_radiation_type MoK\a
_diffrn_radiation_wavelength 0.71073
_diffrn_reflns_av_R_equivalents 0.0323
_diffrn_reflns_av_unetI/netI 0.0344
_diffrn_reflns_limit_h_max 5
_diffrn_reflns_limit_h_min -6
_diffrn_reflns_limit_k_max 23
_diffrn_reflns_limit_k_min -19
_diffrn_reflns_limit_l_max 9
_diffrn_reflns_limit_l_min -9
_diffrn_reflns_number 5419
_diffrn_reflns_theta_full 25.34
_diffrn_reflns_theta_max 25.34
_diffrn_reflns_theta_min 3.27
_diffrn_source 'Enhance (Mo) X-ray Source'
_exptl_absorpt_coefficient_mu 4.68
_exptl_absorpt_correction_T_max 1
_exptl_absorpt_correction_T_min 0.43357
_exptl_absorpt_correction_type multi-scan
_exptl_absorpt_process_details
;
        CrysAlisPro, Agilent Technologies,
        Version 1.171.37.31 (release 14-01-2014 CrysAlis171 .NET)
        (compiled Jan 14 2014,18:38:05)
        Empirical absorption correction using spherical harmonics,
 implemented in SCALE3 ABSPACK scaling algorithm.
;
_exptl_crystal_colour colourless
_exptl_crystal_density_diffrn 1.837
_exptl_crystal_density_method 'not measured'
_exptl_crystal_description prismatic
_exptl_crystal_F_000 504
_exptl_crystal_recrystallization_method 'Re-crystallisation from solvent: methanol'
_exptl_crystal_size_max 0.36
_exptl_crystal_size_mid 0.08
_exptl_crystal_size_min 0.08
_refine_diff_density_max 0.854
_refine_diff_density_min -0.363
_refine_diff_density_rms 0.103
_refine_ls_extinction_method none
_refine_ls_goodness_of_fit_ref 1.146
_refine_ls_hydrogen_treatment mixed
_refine_ls_matrix_type full
_refine_ls_number_parameters 113
_refine_ls_number_reflns 1658
_refine_ls_number_restraints 1
_refine_ls_restrained_S_all 1.147
_refine_ls_R_factor_all 0.0394
_refine_ls_R_factor_gt 0.0325
_refine_ls_shift/su_max 0
_refine_ls_shift/su_mean 0
_refine_ls_structure_factor_coef Fsqd
_refine_ls_weighting_details 'calc w=1/[\s^2^(Fo^2^)+(0.0430P)^2^+0.5734P] where P=(Fo^2^+2Fc^2^)/3'
_refine_ls_weighting_scheme calc
_refine_ls_wR_factor_gt 0.0846
_refine_ls_wR_factor_ref 0.0883
_reflns_number_gt 1467
_reflns_number_total 1658
_reflns_threshold_expression >2\s(I)
_cod_data_source_file d0ce00774a2.cif
_cod_data_source_block ml160_1
_cod_database_code 7241091

loop_
_symmetry_equiv_pos_as_xyz
'x, y, z'
'-x, y+1/2, -z+1/2'
'-x, -y, -z'
'x, -y-1/2, z-1/2'

loop_
_atom_site_label
_atom_site_type_symbol
_atom_site_fract_x
_atom_site_fract_y
_atom_site_fract_z
_atom_site_U_iso_or_equiv
_atom_site_adp_type
_atom_site_occupancy
_atom_site_symmetry_multiplicity
_atom_site_calc_flag
_atom_site_refinement_flags
_atom_site_disorder_assembly
_atom_site_disorder_group
Br Br 0.35723(6) 0.179018(19) -0.01150(4) 0.02357(17) Uani 1 1 d . . .
S S 0.97850(16) 0.17144(5) 0.40122(10) 0.0186(2) Uani 1 1 d . . .
O1 O 0.9427(5) 0.10056(13) 0.7346(3) 0.0226(6) Uani 1 1 d D . .
H1 H 1.062(5) 0.116(2) 0.798(4) 0.027 Uiso 1 1 d D . .
N3 N 0.4373(5) 0.05177(15) 0.3707(4) 0.0217(7) Uani 1 1 d . . .
N1 N 0.7136(5) 0.06700(16) 0.2396(3) 0.0189(7) Uani 1 1 d . . .
C4 C 0.7550(6) 0.11272(18) 0.3613(4) 0.0160(8) Uani 1 1 d . . .
N4 N 0.5834(5) 0.10268(14) 0.4432(3) 0.0160(6) Uani 1 1 d . . .
C1 C 0.5602(6) 0.13601(19) 0.5980(4) 0.0185(8) Uani 1 1 d . . .
H1A H 0.4927 0.1032 0.6667 0.022 Uiso 1 1 calc R . .
H1B H 0.4531 0.1761 0.5741 0.022 Uiso 1 1 calc R . .
C5 C 0.8444(7) 0.0558(2) 0.1096(4) 0.0277(9) Uani 1 1 d . . .
H5A H 0.9283 0.0981 0.0926 0.042 Uiso 1 1 calc R . .
H5B H 0.7345 0.0435 0.0071 0.042 Uiso 1 1 calc R . .
H5C H 0.9582 0.0185 0.1418 0.042 Uiso 1 1 calc R . .
N2 N 0.5163(6) 0.03027(16) 0.2460(4) 0.0238(7) Uani 1 1 d . . .
C3 C 0.9104(6) 0.20965(18) 0.5867(4) 0.0169(8) Uani 1 1 d . . .
H3A H 1.0573 0.2282 0.6558 0.02 Uiso 1 1 calc R . .
H3B H 0.8009 0.2487 0.5543 0.02 Uiso 1 1 calc R . .
C2 C 0.8001(6) 0.15922(18) 0.6890(4) 0.0168(7) Uani 1 1 d . . .
H2 H 0.7811 0.1833 0.7919 0.02 Uiso 1 1 calc R . .

loop_
_atom_site_aniso_label
_atom_site_aniso_U_11
_atom_site_aniso_U_22
_atom_site_aniso_U_33
_atom_site_aniso_U_23
_atom_site_aniso_U_13
_atom_site_aniso_U_12
Br 0.0190(3) 0.0271(3) 0.0223(2) -0.00218(14) -0.00099(16) 0.00211(15)
S 0.0174(5) 0.0249(5) 0.0140(5) -0.0011(3) 0.0041(3) -0.0035(4)
O1 0.0259(15) 0.0228(14) 0.0155(13) 0.0027(10) -0.0035(10) -0.0005(12)
N3 0.0228(18) 0.0233(17) 0.0169(15) -0.0003(13) -0.0008(13) -0.0063(13)
N1 0.0231(17) 0.0205(16) 0.0117(14) -0.0029(12) 0.0005(12) 0.0018(13)
C4 0.0159(19) 0.0183(19) 0.0127(16) 0.0042(14) 0.0005(13) 0.0062(14)
N4 0.0145(16) 0.0190(16) 0.0129(14) -0.0011(12) -0.0009(11) -0.0026(12)
C1 0.0166(19) 0.022(2) 0.0190(18) -0.0030(15) 0.0080(14) -0.0044(15)
C5 0.034(2) 0.035(2) 0.0151(18) -0.0068(16) 0.0073(16) 0.0052(18)
N2 0.0306(19) 0.0224(17) 0.0158(15) -0.0021(13) -0.0009(13) -0.0032(14)
C3 0.019(2) 0.0171(19) 0.0144(17) -0.0012(14) 0.0024(14) -0.0018(15)
C2 0.0181(19) 0.0190(18) 0.0137(17) -0.0015(14) 0.0045(14) -0.0012(15)

loop_
_atom_type_symbol
_atom_type_description
_atom_type_scat_dispersion_real
_atom_type_scat_dispersion_imag
_atom_type_scat_source
C C 0.0033 0.0016 'International Tables Vol C Tables 4.2.6.8 and 6.1.1.4'
H H 0 0 'International Tables Vol C Tables 4.2.6.8 and 6.1.1.4'
N N 0.0061 0.0033 'International Tables Vol C Tables 4.2.6.8 and 6.1.1.4'
O O 0.0106 0.006 'International Tables Vol C Tables 4.2.6.8 and 6.1.1.4'
S S 0.1246 0.1234 'International Tables Vol C Tables 4.2.6.8 and 6.1.1.4'
Br Br -0.2901 2.4595 'International Tables Vol C Tables 4.2.6.8 and 6.1.1.4'

loop_
_geom_angle_atom_site_label_1
_geom_angle_atom_site_label_2
_geom_angle_atom_site_label_3
_geom_angle
_geom_angle_site_symmetry_1
_geom_angle_site_symmetry_3
_geom_angle_publ_flag
C4 S C3 98.30(16) . . ?
C2 O1 H1 104(3) . . ?
N2 N3 N4 107.3(3) . . ?
C4 N1 N2 109.9(3) . . ?
C4 N1 C5 128.5(3) . . ?
N2 N1 C5 121.6(3) . . ?
N1 C4 N4 104.8(3) . . ?
N1 C4 S 127.1(3) . . ?
N4 C4 S 128.2(3) . . ?
C4 N4 N3 110.2(3) . . ?
C4 N4 C1 126.6(3) . . ?
N3 N4 C1 123.0(3) . . ?
N4 C1 C2 109.0(3) . . ?
N4 C1 H1A 109.9 . . ?
C2 C1 H1A 109.9 . . ?
N4 C1 H1B 109.9 . . ?
C2 C1 H1B 109.9 . . ?
H1A C1 H1B 108.3 . . ?
N1 C5 H5A 109.5 . . ?
N1 C5 H5B 109.5 . . ?
H5A C5 H5B 109.5 . . ?
N1 C5 H5C 109.5 . . ?
H5A C5 H5C 109.5 . . ?
H5B C5 H5C 109.5 . . ?
N3 N2 N1 107.9(3) . . ?
C2 C3 S 113.6(2) . . ?
C2 C3 H3A 108.8 . . ?
S C3 H3A 108.8 . . ?
C2 C3 H3B 108.8 . . ?
S C3 H3B 108.8 . . ?
H3A C3 H3B 107.7 . . ?
O1 C2 C1 108.7(3) . . ?
O1 C2 C3 112.1(3) . . ?
C1 C2 C3 111.5(3) . . ?
O1 C2 H2 108.1 . . ?
C1 C2 H2 108.1 . . ?
C3 C2 H2 108.1 . . ?

loop_
_geom_bond_atom_site_label_1
_geom_bond_atom_site_label_2
_geom_bond_distance
_geom_bond_site_symmetry_2
_geom_bond_publ_flag
S C4 1.707(4) . ?
S C3 1.826(3) . ?
O1 C2 1.412(4) . ?
O1 H1 0.836(19) . ?
N3 N2 1.287(4) . ?
N3 N4 1.358(4) . ?
N1 C4 1.328(4) . ?
N1 N2 1.360(4) . ?
N1 C5 1.461(5) . ?
C4 N4 1.333(4) . ?
N4 C1 1.470(4) . ?
C1 C2 1.507(5) . ?
C1 H1A 0.99 . ?
C1 H1B 0.99 . ?
C5 H5A 0.98 . ?
C5 H5B 0.98 . ?
C5 H5C 0.98 . ?
C3 C2 1.523(5) . ?
C3 H3A 0.99 . ?
C3 H3B 0.99 . ?
C2 H2 1 . ?

loop_
_geom_hbond_atom_site_label_D
_geom_hbond_atom_site_label_H
_geom_hbond_atom_site_label_A
_geom_hbond_distance_DH
_geom_hbond_distance_HA
_geom_hbond_distance_DA
_geom_hbond_angle_DHA
_geom_hbond_site_symmetry_A
O1 H1 Br 0.836(19) 2.40(2) 3.228(2) 169(4) 1_656

loop_
_geom_torsion_atom_site_label_1
_geom_torsion_atom_site_label_2
_geom_torsion_atom_site_label_3
_geom_torsion_atom_site_label_4
_geom_torsion
_geom_torsion_site_symmetry_1
_geom_torsion_site_symmetry_2
_geom_torsion_site_symmetry_3
_geom_torsion_site_symmetry_4
_geom_torsion_publ_flag
N2 N1 C4 N4 1.0(4) . . . . ?
C5 N1 C4 N4 178.8(3) . . . . ?
N2 N1 C4 S -178.6(2) . . . . ?
C5 N1 C4 S -0.8(5) . . . . ?
C3 S C4 N1 -178.3(3) . . . . ?
C3 S C4 N4 2.2(3) . . . . ?
N1 C4 N4 N3 -0.7(4) . . . . ?
S C4 N4 N3 178.9(2) . . . . ?
N1 C4 N4 C1 174.1(3) . . . . ?
S C4 N4 C1 -6.3(5) . . . . ?
N2 N3 N4 C4 0.1(4) . . . . ?
N2 N3 N4 C1 -174.9(3) . . . . ?
C4 N4 C1 C2 -24.0(5) . . . . ?
N3 N4 C1 C2 150.2(3) . . . . ?
N4 N3 N2 N1 0.5(4) . . . . ?
C4 N1 N2 N3 -0.9(4) . . . . ?
C5 N1 N2 N3 -178.9(3) . . . . ?
C4 S C3 C2 31.8(3) . . . . ?
N4 C1 C2 O1 -64.8(3) . . . . ?
N4 C1 C2 C3 59.3(4) . . . . ?
S C3 C2 O1 56.3(3) . . . . ?
S C3 C2 C1 -65.8(3) . . . . ?
